data_2243248
loop_
_publ_author_name
'Ushakov, Ivan E.'
'Odin, Ivan S.'
'Gloukhov, Pavel A.'
'Golovanov, Alexander A.'
'Dorovatovskii, Pavel V.'
'Vologzhanina, Anna V.'

_publ_section_title
;
 Crystal structures of
 (<i>E</i>)-5-(4-methylphenyl)-1-(pyridin-2-yl)pent-2-en-4-yn-1-one and
 [3,4-bis(phenylethynyl)cyclobutane-1,2-diyl]bis(pyridin-2-ylmethanone)
;
_journal_coeditor_code FF2164
_journal_issue 2
_journal_name_full 'Acta Crystallographica Section E'
_journal_page_first 192
_journal_page_last 196
_journal_paper_doi 10.1107/S2056989020000055
_journal_volume 76
_journal_year 2020
_chemical_formula_iupac 'C17 H13 N O'
_chemical_formula_moiety 'C17 H13 N O'
_chemical_formula_sum 'C17 H13 N O'
_chemical_formula_weight 247.28
_chemical_melting_point 373
_chemical_name_systematic (<i>E</i>)-5-(4-Methylphenyl)-1-(pyridin-2-yl)pent-2-en-4-yn-1-one
_space_group_crystal_system monoclinic
_space_group_IT_number 14
_space_group_name_Hall '-P 2ybc'
_space_group_name_H-M_alt 'P 1 21/c 1'
_atom_sites_solution_hydrogens geom
_audit_creation_method
;
Olex2 1.2
(compiled 2018.05.29 svn.r3508 for OlexSys, GUI svn.r5506)
;
_cell_angle_alpha 90
_cell_angle_beta 101.06(3)
_cell_angle_gamma 90
_cell_formula_units_Z 8
_cell_length_a 14.859(3)
_cell_length_b 17.747(4)
_cell_length_c 9.995(2)
_cell_measurement_reflns_used 148
_cell_measurement_temperature 100
_cell_measurement_theta_max 25.631
_cell_measurement_theta_min 3.456
_cell_volume 2586.8(10)
_computing_cell_refinement
;
<i>Marccd</i> (Doyle, 2011)
;
_computing_data_reduction
;
<i>iMosflm</i> (Battye <i>et al.</i>, 2011)
;
_computing_molecular_graphics
;
<i>OLEX2</i> (Dolomanov <i>et al.</i>,  2009)
;
_computing_publication_material
;
<i>OLEX2</i> (Dolomanov <i>et al.</i>,  2009)
;
_computing_structure_refinement
;
SHELXL (Sheldrick, 2015b)
;
_computing_structure_solution
;
SHELXT (Sheldrick, 2015a)
;
_diffrn_ambient_temperature 100
_diffrn_measured_fraction_theta_full 0.996
_diffrn_measured_fraction_theta_max 0.993
_diffrn_measurement_device_type 'Mar CCD'
_diffrn_measurement_method 'phi scans'
_diffrn_radiation_type synchrotron
_diffrn_radiation_wavelength 0.80248
_diffrn_reflns_av_R_equivalents 0.0770
_diffrn_reflns_av_unetI/netI 0.0661
_diffrn_reflns_limit_h_max 18
_diffrn_reflns_limit_h_min -18
_diffrn_reflns_limit_k_max 22
_diffrn_reflns_limit_k_min -22
_diffrn_reflns_limit_l_max 12
_diffrn_reflns_limit_l_min -12
_diffrn_reflns_number 23024
_diffrn_reflns_theta_full 28.783
_diffrn_reflns_theta_max 30.901
_diffrn_reflns_theta_min 3.329
_exptl_absorpt_coefficient_mu 0.104
_exptl_absorpt_correction_T_max 0.999
_exptl_absorpt_correction_T_min 0.997
_exptl_absorpt_correction_type multi-scan
_exptl_absorpt_process_details
;
(<i>SCALA</i>; Evans, 2006)
;
_exptl_crystal_colour yellow
_exptl_crystal_density_diffrn 1.270
_exptl_crystal_description plate
_exptl_crystal_F_000 1040
_exptl_crystal_size_max 0.02
_exptl_crystal_size_mid 0.015
_exptl_crystal_size_min 0.005
_refine_diff_density_max 0.234
_refine_diff_density_min -0.212
_refine_ls_extinction_coef 0.051(4)
_refine_ls_extinction_expression Fc^*^=kFc[1+0.001xFc^2^\l^3^/sin(2\q)]^-1/4^
_refine_ls_extinction_method SHELXL
_refine_ls_goodness_of_fit_ref 1.023
_refine_ls_hydrogen_treatment constr
_refine_ls_matrix_type full
_refine_ls_number_parameters 346
_refine_ls_number_reflns 5645
_refine_ls_number_restraints 0
_refine_ls_restrained_S_all 1.023
_refine_ls_R_factor_all 0.0776
_refine_ls_R_factor_gt 0.0601
_refine_ls_shift/su_max 0.000
_refine_ls_shift/su_mean 0.000
_refine_ls_structure_factor_coef Fsqd
_refine_ls_weighting_details 'w=1/[\s^2^(Fo^2^)+(0.0570P)^2^+1.1890P] where P=(Fo^2^+2Fc^2^)/3'
_refine_ls_weighting_scheme calc
_refine_ls_wR_factor_gt 0.1427
_refine_ls_wR_factor_ref 0.1574
_reflns_number_gt 4453
_reflns_number_total 5645
_reflns_threshold_expression 'I > 2\s(I)'
_cod_data_source_file ff2164sup1.cif
_cod_data_source_block 2
_cod_original_cell_volume 2586.7(9)
_cod_database_code 2243248
_shelx_space_group_comment
;
The symmetry employed for this shelxl refinement is uniquely defined
by the following loop, which should always be used as a source of
symmetry information in preference to the above space-group names.
They are only intended as comments.
;
_shelx_estimated_absorpt_t_min 0.998
_shelx_estimated_absorpt_t_max 0.999
_shelxl_version_number 2.014

loop_
_space_group_symop_operation_xyz
'x, y, z'
'-x, y+1/2, -z+1/2'
'-x, -y, -z'
'x, -y-1/2, z-1/2'

loop_
_atom_site_type_symbol
_atom_site_label
_atom_site_fract_x
_atom_site_fract_y
_atom_site_fract_z
_atom_site_U_iso_or_equiv
_atom_site_adp_type
_atom_site_calc_flag
_atom_site_occupancy
O O1 0.08252(11) 0.41331(9) 0.08638(13) 0.0493(4) Uani d 1
N N1 0.19600(11) 0.39239(9) 0.42804(15) 0.0383(4) Uani d 1
C C1 0.11482(13) 0.43098(12) 0.20438(18) 0.0379(4) Uani d 1
C C2 0.12405(13) 0.51037(11) 0.24820(19) 0.0380(4) Uani d 1
H H2 0.1567 0.5228 0.3367 0.046 Uiso calc 1
C C3 0.08643(14) 0.56483(12) 0.1634(2) 0.0409(5) Uani d 1
H H3 0.0526 0.5493 0.0773 0.049 Uiso calc 1
C C4 0.09180(14) 0.64305(12) 0.1887(2) 0.0420(5) Uani d 1
C C5 0.09537(14) 0.71075(12) 0.1993(2) 0.0413(5) Uani d 1
C C6 0.10213(14) 0.79075(12) 0.20949(19) 0.0394(4) Uani d 1
C C7 0.07036(14) 0.83675(12) 0.0969(2) 0.0418(5) Uani d 1
H H7 0.0431 0.8147 0.0122 0.050 Uiso calc 1
C C8 0.07839(14) 0.91450(12) 0.1084(2) 0.0414(5) Uani d 1
H H8 0.0561 0.9450 0.0311 0.050 Uiso calc 1
C C9 0.11833(14) 0.94863(12) 0.2305(2) 0.0412(5) Uani d 1
C C10 0.14997(15) 0.90211(13) 0.3424(2) 0.0467(5) Uani d 1
H H10 0.1776 0.9242 0.4269 0.056 Uiso calc 1
C C11 0.14194(15) 0.82508(13) 0.3329(2) 0.0458(5) Uani d 1
H H11 0.1636 0.7948 0.4108 0.055 Uiso calc 1
C C12 0.12884(16) 1.03274(12) 0.2434(2) 0.0494(5) Uani d 1
H H12A 0.1932 1.0464 0.2476 0.074 Uiso calc 1
H H12B 0.1094 1.0496 0.3268 0.074 Uiso calc 1
H H12C 0.0908 1.0571 0.1643 0.074 Uiso calc 1
C C13 0.14687(13) 0.37043(11) 0.30695(18) 0.0353(4) Uani d 1
C C14 0.12604(14) 0.29623(12) 0.2729(2) 0.0408(5) Uani d 1
H H14 0.0903 0.2835 0.1865 0.049 Uiso calc 1
C C15 0.15839(15) 0.24046(12) 0.3676(2) 0.0449(5) Uani d 1
H H15 0.1445 0.1889 0.3479 0.054 Uiso calc 1
C C16 0.21129(15) 0.26184(12) 0.4913(2) 0.0431(5) Uani d 1
H H16 0.2359 0.2251 0.5575 0.052 Uiso calc 1
C C17 0.22753(15) 0.33754(12) 0.51642(19) 0.0426(5) Uani d 1
H H17 0.2634 0.3516 0.6020 0.051 Uiso calc 1
O O2 0.45764(10) 0.31523(8) 0.50791(12) 0.0395(3) Uani d 1
N N2 0.35093(11) 0.37903(9) 0.18087(14) 0.0342(4) Uani d 1
C C18 0.42385(13) 0.31321(11) 0.38578(17) 0.0327(4) Uani d 1
C C19 0.41012(13) 0.24154(10) 0.30956(17) 0.0331(4) Uani d 1
H H19 0.3996 0.2414 0.2128 0.040 Uiso calc 1
C C20 0.41275(13) 0.17693(10) 0.37887(18) 0.0342(4) Uani d 1
H H20 0.4235 0.1806 0.4755 0.041 Uiso calc 1
C C21 0.40113(13) 0.10337(10) 0.32236(17) 0.0339(4) Uani d 1
C C22 0.39020(13) 0.03862(11) 0.28721(17) 0.0343(4) Uani d 1
C C23 0.37756(13) -0.03916(10) 0.25127(17) 0.0328(4) Uani d 1
C C24 0.41627(13) -0.09465(10) 0.34423(17) 0.0343(4) Uani d 1
H H24 0.4510 -0.0804 0.4304 0.041 Uiso calc 1
C C25 0.40418(13) -0.17024(11) 0.31134(18) 0.0362(4) Uani d 1
H H25 0.4313 -0.2073 0.3751 0.043 Uiso calc 1
C C26 0.35279(13) -0.19286(11) 0.18589(18) 0.0354(4) Uani d 1
C C27 0.31461(13) -0.13723(11) 0.09343(18) 0.0369(4) Uani d 1
H H27 0.2800 -0.1516 0.0072 0.044 Uiso calc 1
C C28 0.32623(13) -0.06173(11) 0.12495(17) 0.0354(4) Uani d 1
H H28 0.2993 -0.0248 0.0607 0.042 Uiso calc 1
C C29 0.33893(15) -0.27549(11) 0.1537(2) 0.0435(5) Uani d 1
H H29A 0.3925 -0.3039 0.2002 0.065 Uiso calc 1
H H29B 0.3313 -0.2831 0.0551 0.065 Uiso calc 1
H H29C 0.2840 -0.2933 0.1849 0.065 Uiso calc 1
C C30 0.39586(12) 0.38512(10) 0.31068(16) 0.0312(4) Uani d 1
C C31 0.41532(13) 0.45334(11) 0.37716(18) 0.0355(4) Uani d 1
H H31 0.4450 0.4547 0.4702 0.043 Uiso calc 1
C C32 0.39093(14) 0.51947(11) 0.30610(19) 0.0386(4) Uani d 1
H H32 0.4052 0.5671 0.3482 0.046 Uiso calc 1
C C33 0.34521(14) 0.51431(11) 0.17197(19) 0.0380(4) Uani d 1
H H33 0.3273 0.5585 0.1200 0.046 Uiso calc 1
C C34 0.32614(13) 0.44366(11) 0.11495(18) 0.0368(4) Uani d 1
H H34 0.2935 0.4409 0.0235 0.044 Uiso calc 1

loop_
_atom_site_aniso_label
_atom_site_aniso_U_11
_atom_site_aniso_U_22
_atom_site_aniso_U_33
_atom_site_aniso_U_12
_atom_site_aniso_U_13
_atom_site_aniso_U_23
O1 0.0589(9) 0.0542(9) 0.0279(7) 0.0043(7) -0.0087(6) -0.0013(6)
N1 0.0397(9) 0.0449(9) 0.0267(8) 0.0005(7) -0.0026(6) -0.0014(6)
C1 0.0361(10) 0.0482(11) 0.0266(9) 0.0012(8) -0.0009(7) -0.0001(7)
C2 0.0393(10) 0.0440(11) 0.0280(9) 0.0010(8) -0.0005(7) 0.0017(7)
C3 0.0403(11) 0.0461(11) 0.0337(10) -0.0007(9) 0.0005(8) 0.0029(8)
C4 0.0401(11) 0.0479(12) 0.0352(10) 0.0009(9) 0.0000(8) 0.0059(8)
C5 0.0391(10) 0.0472(12) 0.0352(10) 0.0002(9) 0.0012(8) 0.0050(8)
C6 0.0374(10) 0.0442(11) 0.0354(10) -0.0003(8) 0.0037(8) 0.0025(8)
C7 0.0420(11) 0.0485(12) 0.0317(9) -0.0002(9) -0.0015(8) 0.0006(8)
C8 0.0400(11) 0.0465(11) 0.0350(10) 0.0017(9) 0.0010(8) 0.0052(8)
C9 0.0354(10) 0.0480(12) 0.0396(10) -0.0015(9) 0.0060(8) -0.0007(8)
C10 0.0486(12) 0.0568(13) 0.0318(10) -0.0047(10) 0.0003(8) -0.0014(9)
C11 0.0475(12) 0.0549(13) 0.0319(10) -0.0025(10) -0.0007(8) 0.0056(9)
C12 0.0462(12) 0.0478(12) 0.0528(13) -0.0038(10) 0.0064(10) -0.0031(10)
C13 0.0343(9) 0.0441(10) 0.0260(9) -0.0002(8) 0.0015(7) -0.0005(7)
C14 0.0398(11) 0.0451(11) 0.0349(10) 0.0007(9) 0.0005(8) -0.0049(8)
C15 0.0483(12) 0.0402(11) 0.0445(11) 0.0016(9) 0.0048(9) -0.0016(8)
C16 0.0470(12) 0.0460(11) 0.0352(10) 0.0058(9) 0.0049(8) 0.0051(8)
C17 0.0474(11) 0.0478(11) 0.0284(9) 0.0054(9) -0.0029(8) 0.0010(8)
O2 0.0535(8) 0.0405(7) 0.0211(6) -0.0012(6) -0.0019(5) -0.0009(5)
N2 0.0402(9) 0.0382(8) 0.0221(7) -0.0011(7) 0.0007(6) -0.0018(6)
C18 0.0361(9) 0.0384(10) 0.0226(8) -0.0007(8) 0.0028(7) -0.0010(7)
C19 0.0392(10) 0.0357(10) 0.0222(8) -0.0007(8) 0.0008(7) -0.0007(7)
C20 0.0379(10) 0.0372(10) 0.0253(8) -0.0006(8) 0.0001(7) -0.0003(7)
C21 0.0374(10) 0.0366(10) 0.0249(8) 0.0011(8) -0.0013(7) 0.0039(7)
C22 0.0354(9) 0.0396(10) 0.0256(8) 0.0016(8) 0.0004(7) 0.0037(7)
C23 0.0361(9) 0.0350(9) 0.0260(8) 0.0002(8) 0.0026(7) -0.0001(7)
C24 0.0367(10) 0.0383(10) 0.0251(8) 0.0004(8) -0.0009(7) 0.0008(7)
C25 0.0392(10) 0.0366(10) 0.0306(9) 0.0029(8) 0.0009(7) 0.0029(7)
C26 0.0359(10) 0.0377(10) 0.0322(9) -0.0022(8) 0.0051(7) -0.0033(7)
C27 0.0395(10) 0.0432(11) 0.0258(8) -0.0019(8) 0.0011(7) -0.0045(7)
C28 0.0391(10) 0.0397(10) 0.0246(8) 0.0006(8) -0.0008(7) 0.0023(7)
C29 0.0457(11) 0.0401(11) 0.0435(11) -0.0023(9) 0.0056(9) -0.0064(8)
C30 0.0348(9) 0.0359(10) 0.0215(8) -0.0012(7) 0.0018(7) -0.0014(6)
C31 0.0407(10) 0.0375(10) 0.0256(8) -0.0021(8) 0.0000(7) -0.0031(7)
C32 0.0458(11) 0.0354(10) 0.0327(9) -0.0022(8) 0.0024(8) -0.0047(7)
C33 0.0438(11) 0.0376(10) 0.0309(9) 0.0010(8) 0.0031(8) 0.0049(7)
C34 0.0436(11) 0.0404(10) 0.0239(8) 0.0029(8) -0.0001(7) 0.0003(7)

loop_
_atom_type_symbol
_atom_type_description
_atom_type_scat_dispersion_real
_atom_type_scat_dispersion_imag
_atom_type_scat_source
C C 0.0050 0.0020 'International Tables Vol C Tables 4.2.6.8 and 6.1.1.4'
H H 0.0000 0.0000 'International Tables Vol C Tables 4.2.6.8 and 6.1.1.4'
N N 0.0090 0.0040 'International Tables Vol C Tables 4.2.6.8 and 6.1.1.4'
O O 0.0150 0.0080 'International Tables Vol C Tables 4.2.6.8 and 6.1.1.4'

loop_
_geom_angle_atom_site_label_1
_geom_angle_atom_site_label_2
_geom_angle_atom_site_label_3
_geom_angle
C17 N1 C13 116.36(17)
O1 C1 C2 121.82(18)
O1 C1 C13 119.30(19)
C2 C1 C13 118.88(15)
C1 C2 H2 120.0
C3 C2 C1 119.97(17)
C3 C2 H2 120.0
C2 C3 H3 116.7
C2 C3 C4 126.59(19)
C4 C3 H3 116.7
C5 C4 C3 174.8(2)
C4 C5 C6 178.1(2)
C7 C6 C5 121.09(18)
C7 C6 C11 118.38(19)
C11 C6 C5 120.53(18)
C6 C7 H7 119.9
C8 C7 C6 120.28(18)
C8 C7 H7 119.9
C7 C8 H8 119.3
C7 C8 C9 121.42(18)
C9 C8 H8 119.3
C8 C9 C10 117.8(2)
C8 C9 C12 121.87(19)
C10 C9 C12 120.29(19)
C9 C10 H10 119.3
C11 C10 C9 121.41(19)
C11 C10 H10 119.3
C6 C11 H11 119.7
C10 C11 C6 120.67(19)
C10 C11 H11 119.7
C9 C12 H12A 109.5
C9 C12 H12B 109.5
C9 C12 H12C 109.5
H12A C12 H12B 109.5
H12A C12 H12C 109.5
H12B C12 H12C 109.5
N1 C13 C1 117.00(17)
N1 C13 C14 123.73(18)
C14 C13 C1 119.26(16)
C13 C14 H14 120.7
C13 C14 C15 118.67(18)
C15 C14 H14 120.7
C14 C15 H15 120.8
C16 C15 C14 118.4(2)
C16 C15 H15 120.8
C15 C16 H16 120.7
C17 C16 C15 118.59(19)
C17 C16 H16 120.7
N1 C17 C16 124.19(18)
N1 C17 H17 117.9
C16 C17 H17 117.9
C34 N2 C30 116.40(16)
O2 C18 C19 121.85(16)
O2 C18 C30 119.62(16)
C19 C18 C30 118.53(14)
C18 C19 H19 120.5
C20 C19 C18 118.97(16)
C20 C19 H19 120.5
C19 C20 H20 116.8
C19 C20 C21 126.41(17)
C21 C20 H20 116.8
C22 C21 C20 173.42(19)
C21 C22 C23 177.61(18)
C24 C23 C22 119.68(16)
C24 C23 C28 118.69(17)
C28 C23 C22 121.63(16)
C23 C24 H24 119.8
C25 C24 C23 120.40(16)
C25 C24 H24 119.8
C24 C25 H25 119.5
C24 C25 C26 121.03(17)
C26 C25 H25 119.5
C25 C26 C27 118.29(17)
C25 C26 C29 120.02(17)
C27 C26 C29 121.68(17)
C26 C27 H27 119.4
C28 C27 C26 121.22(17)
C28 C27 H27 119.4
C23 C28 H28 119.8
C27 C28 C23 120.36(17)
C27 C28 H28 119.8
C26 C29 H29A 109.5
C26 C29 H29B 109.5
C26 C29 H29C 109.5
H29A C29 H29B 109.5
H29A C29 H29C 109.5
H29B C29 H29C 109.5
N2 C30 C18 116.97(15)
N2 C30 C31 123.55(16)
C31 C30 C18 119.47(15)
C30 C31 H31 120.5
C32 C31 C30 119.03(17)
C32 C31 H31 120.5
C31 C32 H32 120.9
C31 C32 C33 118.19(17)
C33 C32 H32 120.9
C32 C33 H33 120.6
C34 C33 C32 118.83(17)
C34 C33 H33 120.6
N2 C34 C33 123.94(16)
N2 C34 H34 118.0
C33 C34 H34 118.0

loop_
_geom_bond_atom_site_label_1
_geom_bond_atom_site_label_2
_geom_bond_distance
O1 C1 1.226(2)
N1 C13 1.346(2)
N1 C17 1.337(2)
C1 C2 1.474(3)
C1 C13 1.498(3)
C2 H2 0.9500
C2 C3 1.335(3)
C3 H3 0.9500
C3 C4 1.411(3)
C4 C5 1.206(3)
C5 C6 1.426(3)
C6 C7 1.397(3)
C6 C11 1.401(3)
C7 H7 0.9500
C7 C8 1.388(3)
C8 H8 0.9500
C8 C9 1.390(3)
C9 C10 1.397(3)
C9 C12 1.504(3)
C10 H10 0.9500
C10 C11 1.374(3)
C11 H11 0.9500
C12 H12A 0.9800
C12 H12B 0.9800
C12 H12C 0.9800
C13 C14 1.380(3)
C14 H14 0.9500
C14 C15 1.390(3)
C15 H15 0.9500
C15 C16 1.385(3)
C16 H16 0.9500
C16 C17 1.379(3)
C17 H17 0.9500
O2 C18 1.228(2)
N2 C30 1.345(2)
N2 C34 1.339(2)
C18 C19 1.476(2)
C18 C30 1.498(2)
C19 H19 0.9500
C19 C20 1.336(3)
C20 H20 0.9500
C20 C21 1.420(3)
C21 C22 1.203(3)
C22 C23 1.430(3)
C23 C24 1.400(2)
C23 C28 1.402(2)
C24 H24 0.9500
C24 C25 1.385(3)
C25 H25 0.9500
C25 C26 1.396(3)
C26 C27 1.396(3)
C26 C29 1.507(3)
C27 H27 0.9500
C27 C28 1.380(3)
C28 H28 0.9500
C29 H29A 0.9800
C29 H29B 0.9800
C29 H29C 0.9800
C30 C31 1.385(2)
C31 H31 0.9500
C31 C32 1.384(3)
C32 H32 0.9500
C32 C33 1.385(3)
C33 H33 0.9500
C33 C34 1.384(3)
C34 H34 0.9500

loop_
_geom_hbond_atom_site_label_D
_geom_hbond_atom_site_label_H
_geom_hbond_atom_site_label_A
_geom_hbond_site_symmetry_A
_geom_hbond_distance_DH
_geom_hbond_distance_HA
_geom_hbond_distance_DA
_geom_hbond_angle_DHA
C2 H2 N1 . 0.95 2.52 2.832(3) 100
C16 H16 N2 4_566 0.95 2.66 3.555(3) 158
C20 H20 N2 4_566 0.95 2.71 3.465(3) 136
C3 H3 O1 3_565 0.95 2.43 3.206(3) 139
C19 H19 O2 4_565 0.95 2.57 3.379(2) 143
C25 H25 O2 3_656 0.95 2.65 3.561(2) 161

_cod_database_fobs_code 2243248
